data_2219656
loop_
_publ_author_name
'Ravindran Durai Nayagam, B.'
'Jebas, Samuel Robinson'
'Johnson Jeyakumar, H.'
'Schollmeyer, Dieter'

_publ_section_title
;
 2-(Mesitylmethylsulfanyl)pyridine <i>N</i>-oxide monohydrate
;
_journal_coeditor_code LH2692
_journal_issue 10
_journal_name_full 'Acta Crystallographica Section E'
_journal_page_first o1952
_journal_paper_doi 10.1107/S1600536808029255
_journal_volume 64
_journal_year 2008
_chemical_formula_iupac 'C15 H17 N O S , H2 O'
_chemical_formula_moiety 'C15 H17 N O S , H2 O'
_chemical_formula_sum 'C15 H19 N O2 S'
_chemical_formula_weight 277.37
_chemical_name_systematic
;
2-(Mesitylmethylsulfanyl)pyridine N-oxide monohydrate
;
_space_group_IT_number 14
_symmetry_cell_setting monoclinic
_symmetry_space_group_name_Hall '-P 2ybc'
_symmetry_space_group_name_H-M 'P 1 21/c 1'
_atom_sites_solution_hydrogens geom
_atom_sites_solution_primary direct
_atom_sites_solution_secondary difmap
_audit_creation_method SHELXL97
_cell_angle_alpha 90.00
_cell_angle_beta 106.40(2)
_cell_angle_gamma 90.00
_cell_formula_units_Z 4
_cell_length_a 12.358(7)
_cell_length_b 15.404(6)
_cell_length_c 7.748(5)
_cell_measurement_reflns_used 25
_cell_measurement_temperature 193(2)
_cell_measurement_theta_max 50
_cell_measurement_theta_min 36
_cell_volume 1414.9(13)
_computing_cell_refinement 'CAD-4 EXPRESS (Enraf--Nonius, 1994)'
_computing_data_collection 'CAD-4 EXPRESS (Enraf--Nonius, 1994)'
_computing_data_reduction 'CORINC (Dr\"ager & Gattow, 1971)'
_computing_molecular_graphics 'SHELXTL (Sheldrick, 2008)'
_computing_publication_material
;
SHELXTL (Sheldrick, 2008) and PLATON (Spek, 2003)
;
_computing_structure_refinement 'SHELXL97 (Sheldrick, 2008)'
_computing_structure_solution 'SHELXS97 (Sheldrick, 2008)'
_diffrn_ambient_temperature 193(2)
_diffrn_measured_fraction_theta_full 1.000
_diffrn_measured_fraction_theta_max 1.000
_diffrn_measurement_device '\k-geometry diffractometer'
_diffrn_measurement_device_type 'Enraf--Nonius CAD-4'
_diffrn_measurement_method \w/2\q
_diffrn_radiation_monochromator graphite
_diffrn_radiation_type CuK\a
_diffrn_radiation_wavelength 1.54178
_diffrn_reflns_av_R_equivalents 0.0665
_diffrn_reflns_av_sigmaI/netI 0.0541
_diffrn_reflns_limit_h_max 15
_diffrn_reflns_limit_h_min -14
_diffrn_reflns_limit_k_max 0
_diffrn_reflns_limit_k_min -18
_diffrn_reflns_limit_l_max 0
_diffrn_reflns_limit_l_min -9
_diffrn_reflns_number 2896
_diffrn_reflns_theta_full 69.95
_diffrn_reflns_theta_max 69.95
_diffrn_reflns_theta_min 3.73
_diffrn_standards_decay_% 3
_diffrn_standards_interval_time 60
_diffrn_standards_number 3
_exptl_absorpt_coefficient_mu 2.011
_exptl_absorpt_correction_T_max 0.99
_exptl_absorpt_correction_T_min 0.67
_exptl_absorpt_correction_type psi-scan
_exptl_absorpt_process_details '(CORINC; Dr\"ager & Gattow, 1971)'
_exptl_crystal_colour colourless
_exptl_crystal_density_diffrn 1.302
_exptl_crystal_density_method 'not measured'
_exptl_crystal_description plate
_exptl_crystal_F_000 592
_exptl_crystal_size_max 0.50
_exptl_crystal_size_mid 0.20
_exptl_crystal_size_min 0.05
_refine_diff_density_max 0.575
_refine_diff_density_min -0.788
_refine_ls_extinction_method none
_refine_ls_goodness_of_fit_ref 1.057
_refine_ls_hydrogen_treatment constr
_refine_ls_matrix_type full
_refine_ls_number_parameters 175
_refine_ls_number_reflns 2684
_refine_ls_number_restraints 0
_refine_ls_restrained_S_all 1.057
_refine_ls_R_factor_all 0.0900
_refine_ls_R_factor_gt 0.0674
_refine_ls_shift/su_max 0.000
_refine_ls_shift/su_mean 0.000
_refine_ls_structure_factor_coef Fsqd
_refine_ls_weighting_details 'calc w = 1/[\s^2^(Fo^2^)+(0.1179P)^2^+0.1489P] where P=(Fo^2^+2Fc^2^)/3'
_refine_ls_weighting_scheme calc
_refine_ls_wR_factor_obs 0.1713
_refine_ls_wR_factor_ref 0.1901
_reflns_number_gt 2048
_reflns_number_total 2684
_reflns_threshold_expression I>2\s(I)
_cod_data_source_file lh2692.cif
_cod_data_source_block I
_cod_original_cell_volume 1415.0(13)
_cod_original_sg_symbol_H-M 'P 21/c'
_cod_database_code 2219656
_cod_database_fobs_code 2219656

loop_
_symmetry_equiv_pos_as_xyz
'x, y, z'
'-x, y+1/2, -z+1/2'
'-x, -y, -z'
'x, -y-1/2, z-1/2'

loop_
_atom_site_type_symbol
_atom_site_label
_atom_site_fract_x
_atom_site_fract_y
_atom_site_fract_z
_atom_site_U_iso_or_equiv
_atom_site_adp_type
_atom_site_calc_flag
_atom_site_refinement_flags
_atom_site_occupancy
C C1 0.0724(3) -0.0867(2) 0.3741(4) 0.0305(7) Uani d . 1
C C2 0.0757(3) -0.1748(2) 0.4252(4) 0.0336(7) Uani d . 1
C C3 -0.0205(3) -0.2249(2) 0.3573(4) 0.0375(8) Uani d . 1
H H3 -0.0199 -0.2837 0.3946 0.045 Uiso calc R 1
C C4 -0.1170(3) -0.1924(2) 0.2377(4) 0.0376(8) Uani d . 1
C C5 -0.1186(3) -0.1053(2) 0.1862(4) 0.0355(7) Uani d . 1
H H5 -0.1844 -0.0818 0.1045 0.043 Uiso calc R 1
C C6 -0.0247(3) -0.05268(19) 0.2537(4) 0.0314(7) Uani d . 1
C C7 0.1771(3) -0.2149(2) 0.5531(5) 0.0469(9) Uani d . 1
H H7A 0.1954 -0.1835 0.6678 0.070 Uiso calc R 1
H H7B 0.2411 -0.2117 0.5022 0.070 Uiso calc R 1
H H7C 0.1612 -0.2758 0.5733 0.070 Uiso calc R 1
C C8 -0.2178(4) -0.2507(3) 0.1647(6) 0.0561(11) Uani d . 1
H H8A -0.2837 -0.2153 0.1054 0.084 Uiso calc R 1
H H8B -0.2332 -0.2833 0.2637 0.084 Uiso calc R 1
H H8C -0.2020 -0.2913 0.0775 0.084 Uiso calc R 1
C C9 -0.0327(3) 0.0412(2) 0.1961(5) 0.0379(8) Uani d . 1
H H9A 0.0247 0.0534 0.1341 0.057 Uiso calc R 1
H H9B -0.0202 0.0786 0.3022 0.057 Uiso calc R 1
H H9C -0.1078 0.0526 0.1144 0.057 Uiso calc R 1
C C10 0.1718(3) -0.0290(2) 0.4538(4) 0.0354(7) Uani d . 1
H H10A 0.2203 -0.0556 0.5653 0.042 Uiso calc R 1
H H10B 0.1454 0.0280 0.4850 0.042 Uiso calc R 1
S S11 0.25245(7) -0.01425(5) 0.29196(10) 0.0343(3) Uani d . 1
C C12 0.3569(3) 0.05537(19) 0.4133(4) 0.0300(7) Uani d . 1
C C13 0.3783(3) 0.0803(2) 0.5928(4) 0.0364(7) Uani d . 1
H H13 0.3343 0.0567 0.6640 0.044 Uiso calc R 1
C C14 0.4623(3) 0.1386(2) 0.6672(5) 0.0454(9) Uani d . 1
H H14 0.4765 0.1552 0.7897 0.054 Uiso calc R 1
C C15 0.5265(3) 0.1733(2) 0.5633(6) 0.0487(9) Uani d . 1
H H15 0.5839 0.2147 0.6128 0.058 Uiso calc R 1
C C16 0.5057(3) 0.1469(2) 0.3886(6) 0.0446(9) Uani d . 1
H H16 0.5501 0.1697 0.3171 0.053 Uiso calc R 1
N N17 0.4236(2) 0.08942(17) 0.3157(4) 0.0336(6) Uani d . 1
O O18 0.4037(2) 0.06592(17) 0.1461(3) 0.0446(6) Uani d . 1
O O1W 0.6227(3) 0.0815(2) 0.0886(4) 0.0610(8) Uani d . 1
H H1W 0.5575 0.0690 0.0933 0.091 Uiso d R 1
H H2W 0.6495 0.0394 0.0452 0.091 Uiso d R 1

loop_
_atom_site_aniso_label
_atom_site_aniso_U_11
_atom_site_aniso_U_22
_atom_site_aniso_U_33
_atom_site_aniso_U_12
_atom_site_aniso_U_13
_atom_site_aniso_U_23
C1 0.0458(18) 0.0265(14) 0.0256(14) -0.0078(13) 0.0208(14) -0.0057(11)
C2 0.0497(19) 0.0286(16) 0.0288(15) -0.0017(14) 0.0214(14) -0.0011(13)
C3 0.057(2) 0.0265(15) 0.0356(17) -0.0102(14) 0.0246(16) -0.0070(13)
C4 0.0480(19) 0.0392(17) 0.0332(16) -0.0162(15) 0.0239(15) -0.0141(14)
C5 0.0420(18) 0.0388(18) 0.0300(16) -0.0035(14) 0.0171(14) -0.0055(13)
C6 0.0492(19) 0.0263(15) 0.0255(14) -0.0026(13) 0.0217(14) -0.0050(12)
C7 0.058(2) 0.0377(19) 0.048(2) 0.0032(17) 0.0194(18) 0.0037(16)
C8 0.062(3) 0.058(2) 0.055(2) -0.030(2) 0.027(2) -0.020(2)
C9 0.060(2) 0.0264(16) 0.0334(16) 0.0007(14) 0.0230(16) -0.0007(12)
C10 0.0476(19) 0.0363(16) 0.0261(15) -0.0109(14) 0.0167(14) -0.0030(13)
S11 0.0424(5) 0.0364(5) 0.0281(4) -0.0087(3) 0.0164(3) -0.0048(3)
C12 0.0309(15) 0.0228(14) 0.0361(16) 0.0022(12) 0.0091(13) 0.0048(12)
C13 0.0443(18) 0.0318(16) 0.0312(16) 0.0004(14) 0.0075(14) 0.0038(13)
C14 0.046(2) 0.0403(19) 0.045(2) 0.0026(16) 0.0045(17) -0.0067(16)
C15 0.0396(19) 0.039(2) 0.068(3) -0.0066(15) 0.0159(18) -0.0110(18)
C16 0.0367(18) 0.0357(18) 0.066(2) -0.0061(15) 0.0230(18) -0.0009(17)
N17 0.0343(14) 0.0293(13) 0.0402(15) 0.0044(11) 0.0154(12) 0.0042(11)
O18 0.0475(15) 0.0501(15) 0.0417(14) -0.0042(11) 0.0213(12) 0.0012(11)
O1W 0.0589(18) 0.085(2) 0.0441(15) -0.0134(16) 0.0233(14) -0.0132(15)

loop_
_atom_type_symbol
_atom_type_description
_atom_type_scat_dispersion_real
_atom_type_scat_dispersion_imag
_atom_type_scat_source
C C 0.0181 0.0091 'International Tables Vol C Tables 4.2.6.8 and 6.1.1.4'
H H 0.0000 0.0000 'International Tables Vol C Tables 4.2.6.8 and 6.1.1.4'
N N 0.0311 0.0180 'International Tables Vol C Tables 4.2.6.8 and 6.1.1.4'
O O 0.0492 0.0322 'International Tables Vol C Tables 4.2.6.8 and 6.1.1.4'
S S 0.3331 0.5567 'International Tables Vol C Tables 4.2.6.8 and 6.1.1.4'

loop_
_geom_angle_atom_site_label_1
_geom_angle_atom_site_label_2
_geom_angle_atom_site_label_3
_geom_angle
C6 C1 C2 120.0(3)
C6 C1 C10 120.1(3)
C2 C1 C10 119.9(3)
C3 C2 C1 118.3(3)
C3 C2 C7 119.3(3)
C1 C2 C7 122.4(3)
C4 C3 C2 122.5(3)
C4 C3 H3 118.7
C2 C3 H3 118.7
C3 C4 C5 118.6(3)
C3 C4 C8 120.1(3)
C5 C4 C8 121.3(4)
C6 C5 C4 120.6(3)
C6 C5 H5 119.7
C4 C5 H5 119.7
C5 C6 C1 120.0(3)
C5 C6 C9 118.0(3)
C1 C6 C9 122.0(3)
C2 C7 H7A 109.5
C2 C7 H7B 109.5
H7A C7 H7B 109.5
C2 C7 H7C 109.5
H7A C7 H7C 109.5
H7B C7 H7C 109.5
C4 C8 H8A 109.5
C4 C8 H8B 109.5
H8A C8 H8B 109.5
C4 C8 H8C 109.5
H8A C8 H8C 109.5
H8B C8 H8C 109.5
C6 C9 H9A 109.5
C6 C9 H9B 109.5
H9A C9 H9B 109.5
C6 C9 H9C 109.5
H9A C9 H9C 109.5
H9B C9 H9C 109.5
C1 C10 S11 109.5(2)
C1 C10 H10A 109.8
S11 C10 H10A 109.8
C1 C10 H10B 109.8
S11 C10 H10B 109.8
H10A C10 H10B 108.2
C12 S11 C10 99.89(16)
N17 C12 C13 118.1(3)
N17 C12 S11 114.1(2)
C13 C12 S11 127.8(3)
C14 C13 C12 120.5(3)
C14 C13 H13 119.7
C12 C13 H13 119.7
C13 C14 C15 119.9(4)
C13 C14 H14 120.1
C15 C14 H14 120.1
C16 C15 C14 118.8(3)
C16 C15 H15 120.6
C14 C15 H15 120.6
N17 C16 C15 121.4(3)
N17 C16 H16 119.3
C15 C16 H16 119.3
O18 N17 C16 120.4(3)
O18 N17 C12 118.2(3)
C16 N17 C12 121.3(3)
H1W O1W H2W 109.5

loop_
_geom_bond_atom_site_label_1
_geom_bond_atom_site_label_2
_geom_bond_distance
C1 C6 1.397(5)
C1 C2 1.411(4)
C1 C10 1.500(4)
C2 C3 1.390(5)
C2 C7 1.494(5)
C3 C4 1.381(5)
C3 H3 0.9500
C4 C5 1.399(5)
C4 C8 1.509(5)
C5 C6 1.391(5)
C5 H5 0.9500
C6 C9 1.509(4)
C7 H7A 0.9800
C7 H7B 0.9800
C7 H7C 0.9800
C8 H8A 0.9800
C8 H8B 0.9800
C8 H8C 0.9800
C9 H9A 0.9800
C9 H9B 0.9800
C9 H9C 0.9800
C10 S11 1.823(3)
C10 H10A 0.9900
C10 H10B 0.9900
S11 C12 1.736(3)
C12 N17 1.371(4)
C12 C13 1.394(4)
C13 C14 1.371(5)
C13 H13 0.9500
C14 C15 1.388(6)
C14 H14 0.9500
C15 C16 1.367(6)
C15 H15 0.9500
C16 N17 1.345(4)
C16 H16 0.9500
N17 O18 1.318(4)
O1W H1W 0.8400
O1W H2W 0.8400

loop_
_geom_hbond_atom_site_label_D
_geom_hbond_atom_site_label_H
_geom_hbond_atom_site_label_A
_geom_hbond_site_symmetry_A
_geom_hbond_distance_DH
_geom_hbond_distance_HA
_geom_hbond_distance_DA
_geom_hbond_angle_DHA
O1W H1W O18 . 0.84 2.05 2.875(4) 165.4
O1W H2W O18 3_655 0.84 2.17 2.869(4) 140.6
C16 H16 O1W . 0.95 2.58 3.226(6) 125

loop_
_geom_torsion_atom_site_label_1
_geom_torsion_atom_site_label_2
_geom_torsion_atom_site_label_3
_geom_torsion_atom_site_label_4
_geom_torsion
C6 C1 C2 C3 -2.0(4)
C10 C1 C2 C3 176.0(3)
C6 C1 C2 C7 179.9(3)
C10 C1 C2 C7 -2.1(5)
C1 C2 C3 C4 2.3(5)
C7 C2 C3 C4 -179.6(3)
C2 C3 C4 C5 -1.5(5)
C2 C3 C4 C8 178.3(3)
C3 C4 C5 C6 0.3(5)
C8 C4 C5 C6 -179.5(3)
C4 C5 C6 C1 0.0(4)
C4 C5 C6 C9 -178.7(3)
C2 C1 C6 C5 0.9(4)
C10 C1 C6 C5 -177.1(3)
C2 C1 C6 C9 179.5(3)
C10 C1 C6 C9 1.5(4)
C6 C1 C10 S11 -80.1(3)
C2 C1 C10 S11 101.9(3)
C1 C10 S11 C12 178.5(2)
C10 S11 C12 N17 -170.9(2)
C10 S11 C12 C13 8.2(3)
N17 C12 C13 C14 1.3(5)
S11 C12 C13 C14 -177.7(3)
C12 C13 C14 C15 0.2(5)
C13 C14 C15 C16 -1.3(6)
C14 C15 C16 N17 1.0(6)
C15 C16 N17 O18 178.9(3)
C15 C16 N17 C12 0.5(5)
C13 C12 N17 O18 179.9(3)
S11 C12 N17 O18 -0.9(4)
C13 C12 N17 C16 -1.7(5)
S11 C12 N17 C16 177.5(3)
